data_2230455
loop_
_publ_author_name
'Najafi, Ezzatollah'
'Amini, Mostafa M.'
'Ng, Seik Weng'

_publ_section_title
;
 Triethylammonium
 tetrachlorido(pyrazine-2-carboxylato-\k^2^<i>N</i>^1^,<i>O</i>)stannate(IV)
;
_journal_coeditor_code QK2007
_journal_issue 6
_journal_name_full 'Acta Crystallographica Section E'
_journal_page_first m711
_journal_paper_doi 10.1107/S1600536811016473
_journal_volume 67
_journal_year 2011
_chemical_formula_iupac '(C6 H16 N) [Sn (C5 H3 N2 O2) Cl4]'
_chemical_formula_moiety 'C2 H16 N +, C5 H3 Cl4 N O2 Sn -'
_chemical_formula_sum 'C11 H19 Cl4 N3 O2 Sn'
_chemical_formula_weight 485.78
_chemical_name_systematic
;
Triethylammonium
tetrachlorido(pyrazine-2-carboxylato-\k^2^<i>N</i>^1^,<i>O</i>)stannate(IV)
;
_space_group_IT_number 2
_symmetry_cell_setting triclinic
_symmetry_space_group_name_Hall '-P 1'
_symmetry_space_group_name_H-M 'P -1'
_atom_sites_solution_hydrogens geom
_atom_sites_solution_primary direct
_atom_sites_solution_secondary difmap
_audit_creation_method SHELXL-97
_cell_angle_alpha 86.491(2)
_cell_angle_beta 80.125(3)
_cell_angle_gamma 83.817(2)
_cell_formula_units_Z 2
_cell_length_a 7.4497(2)
_cell_length_b 9.9752(3)
_cell_length_c 12.3728(4)
_cell_measurement_reflns_used 10335
_cell_measurement_temperature 100(2)
_cell_measurement_theta_max 29.2077
_cell_measurement_theta_min 2.5877
_cell_volume 899.70(5)
_computing_cell_refinement 'CrysAlis PRO (Agilent, 2010)'
_computing_data_collection 'CrysAlis PRO (Agilent, 2010)'
_computing_data_reduction 'CrysAlis PRO (Agilent, 2010)'
_computing_molecular_graphics 'X-SEED (Barbour, 2001)'
_computing_publication_material 'publCIF (Westrip, 2010)'
_computing_structure_refinement 'SHELXL97 (Sheldrick, 2008)'
_computing_structure_solution 'SHELXS97 (Sheldrick, 2008)'
_diffrn_ambient_temperature 100(2)
_diffrn_detector_area_resol_mean 10.4041
_diffrn_measured_fraction_theta_full 0.992
_diffrn_measured_fraction_theta_max 0.992
_diffrn_measurement_device_type 'Agilent SuperNova Dual diffractometer with an Atlas detector'
_diffrn_measurement_method \w
_diffrn_radiation_monochromator Mirror
_diffrn_radiation_source 'SuperNova (Mo) X-ray Source'
_diffrn_radiation_type MoK\a
_diffrn_radiation_wavelength 0.71073
_diffrn_reflns_av_R_equivalents 0.0300
_diffrn_reflns_av_sigmaI/netI 0.0288
_diffrn_reflns_limit_h_max 9
_diffrn_reflns_limit_h_min -9
_diffrn_reflns_limit_k_max 12
_diffrn_reflns_limit_k_min -12
_diffrn_reflns_limit_l_max 16
_diffrn_reflns_limit_l_min -15
_diffrn_reflns_number 15321
_diffrn_reflns_theta_full 27.50
_diffrn_reflns_theta_max 27.50
_diffrn_reflns_theta_min 2.59
_diffrn_standards_decay_% 0
_diffrn_standards_interval_count 0
_diffrn_standards_interval_time 0
_diffrn_standards_number 0
_exptl_absorpt_coefficient_mu 2.019
_exptl_absorpt_correction_T_max 0.6322
_exptl_absorpt_correction_T_min 0.5384
_exptl_absorpt_correction_type multi-scan
_exptl_absorpt_process_details '(CrysAlis PRO; Agilent, 2010)'
_exptl_crystal_colour Colorless
_exptl_crystal_density_diffrn 1.793
_exptl_crystal_density_method 'not measured'
_exptl_crystal_description 'Irregular block'
_exptl_crystal_F_000 480
_exptl_crystal_size_max 0.35
_exptl_crystal_size_mid 0.30
_exptl_crystal_size_min 0.25
_refine_diff_density_max 0.351
_refine_diff_density_min -0.654
_refine_ls_extinction_method none
_refine_ls_goodness_of_fit_ref 1.020
_refine_ls_hydrogen_treatment mixed
_refine_ls_matrix_type full
_refine_ls_number_parameters 194
_refine_ls_number_reflns 4094
_refine_ls_number_restraints 0
_refine_ls_restrained_S_all 1.020
_refine_ls_R_factor_all 0.0246
_refine_ls_R_factor_gt 0.0218
_refine_ls_shift/su_max 0.001
_refine_ls_shift/su_mean 0.001
_refine_ls_structure_factor_coef Fsqd
_refine_ls_weighting_details 'calc w=1/[\s^2^(Fo^2^)+(0.0257P)^2^+0.2896P] where P=(Fo^2^+2Fc^2^)/3'
_refine_ls_weighting_scheme calc
_refine_ls_wR_factor_gt 0.0501
_refine_ls_wR_factor_ref 0.0518
_reflns_number_gt 3800
_reflns_number_total 4094
_reflns_threshold_expression I>2\s(I)
_cod_data_source_file qk2007.cif
_cod_data_source_block I
_cod_database_code 2230455
_cod_database_fobs_code 2230455

loop_
_symmetry_equiv_pos_as_xyz
'x, y, z'
'-x, -y, -z'

loop_
_atom_site_type_symbol
_atom_site_label
_atom_site_fract_x
_atom_site_fract_y
_atom_site_fract_z
_atom_site_U_iso_or_equiv
_atom_site_adp_type
_atom_site_calc_flag
_atom_site_refinement_flags
_atom_site_occupancy
_atom_site_symmetry_multiplicity
_atom_site_disorder_assembly
_atom_site_disorder_group
Sn Sn1 0.310753(18) 0.248889(13) 0.740250(10) 0.01198(5) Uani d . 1 1 . .
Cl Cl1 0.46068(7) 0.34171(5) 0.86858(4) 0.01988(11) Uani d . 1 1 . .
Cl Cl2 0.00680(7) 0.26586(5) 0.83792(4) 0.01703(11) Uani d . 1 1 . .
Cl Cl3 0.39067(7) 0.02423(5) 0.80641(4) 0.01605(11) Uani d . 1 1 . .
Cl Cl4 0.26028(7) 0.46373(5) 0.64356(4) 0.02064(11) Uani d . 1 1 . .
O O1 0.22917(19) 0.16094(14) 0.60971(11) 0.0149(3) Uani d . 1 1 . .
O O2 0.3047(2) 0.10363(15) 0.43513(11) 0.0194(3) Uani d . 1 1 . .
N N1 0.5661(2) 0.22659(16) 0.61249(13) 0.0128(3) Uani d . 1 1 . .
N N2 0.8334(2) 0.21721(17) 0.42643(14) 0.0171(4) Uani d . 1 1 . .
N N3 1.0881(2) 0.24246(17) 0.21208(14) 0.0142(3) Uani d . 1 1 . .
C C1 0.3419(3) 0.14663(19) 0.51771(16) 0.0134(4) Uani d . 1 1 . .
C C2 0.5317(3) 0.18609(19) 0.51747(16) 0.0128(4) Uani d . 1 1 . .
C C3 0.6667(3) 0.18070(19) 0.42525(16) 0.0155(4) Uani d . 1 1 . .
H H3A 0.6397 0.1501 0.3592 0.019 Uiso calc R 1 1 . .
C C4 0.8662(3) 0.2544(2) 0.52239(17) 0.0179(4) Uani d . 1 1 . .
H H4A 0.9846 0.2789 0.5264 0.021 Uiso calc R 1 1 . .
C C5 0.7345(3) 0.2587(2) 0.61660(17) 0.0168(4) Uani d . 1 1 . .
H H5A 0.7638 0.2844 0.6837 0.020 Uiso calc R 1 1 . .
C C6 0.9980(3) 0.3321(2) 0.13009(16) 0.0161(4) Uani d . 1 1 . .
H H6A 1.0734 0.3221 0.0564 0.019 Uiso calc R 1 1 . .
H H6B 0.9943 0.4272 0.1495 0.019 Uiso calc R 1 1 . .
C C7 0.8062(3) 0.3011(2) 0.12490(18) 0.0201(5) Uani d . 1 1 . .
H H7A 0.7565 0.3610 0.0691 0.030 Uiso calc R 1 1 . .
H H7B 0.7288 0.3151 0.1966 0.030 Uiso calc R 1 1 . .
H H7C 0.8084 0.2070 0.1057 0.030 Uiso calc R 1 1 . .
C C8 1.2722(3) 0.2874(2) 0.22036(17) 0.0173(4) Uani d . 1 1 . .
H H8A 1.3358 0.3118 0.1459 0.021 Uiso calc R 1 1 . .
H H8B 1.3477 0.2116 0.2511 0.021 Uiso calc R 1 1 . .
C C9 1.2544(3) 0.4075(2) 0.29232(19) 0.0220(5) Uani d . 1 1 . .
H H9A 1.3763 0.4344 0.2947 0.033 Uiso calc R 1 1 . .
H H9B 1.1952 0.3827 0.3668 0.033 Uiso calc R 1 1 . .
H H9C 1.1801 0.4829 0.2620 0.033 Uiso calc R 1 1 . .
C C10 1.1019(3) 0.0937(2) 0.19176(16) 0.0168(4) Uani d . 1 1 . .
H H10A 1.1673 0.0429 0.2470 0.020 Uiso calc R 1 1 . .
H H10B 0.9769 0.0646 0.2021 0.020 Uiso calc R 1 1 . .
C C11 1.2003(3) 0.0582(2) 0.07822(17) 0.0189(4) Uani d . 1 1 . .
H H11A 1.2039 -0.0392 0.0701 0.028 Uiso calc R 1 1 . .
H H11B 1.3255 0.0840 0.0681 0.028 Uiso calc R 1 1 . .
H H11C 1.1352 0.1067 0.0230 0.028 Uiso calc R 1 1 . .
H H1 1.015(3) 0.249(2) 0.279(2) 0.027(7) Uiso d . 1 1 . .

loop_
_atom_site_aniso_label
_atom_site_aniso_U_11
_atom_site_aniso_U_22
_atom_site_aniso_U_33
_atom_site_aniso_U_12
_atom_site_aniso_U_13
_atom_site_aniso_U_23
Sn1 0.01291(8) 0.01297(8) 0.00947(8) 0.00012(5) -0.00092(5) -0.00091(5)
Cl1 0.0232(3) 0.0225(3) 0.0154(2) -0.0057(2) -0.0037(2) -0.0045(2)
Cl2 0.0141(2) 0.0218(3) 0.0137(2) 0.00087(19) 0.00009(19) -0.00038(19)
Cl3 0.0189(3) 0.0141(2) 0.0142(2) 0.00126(19) -0.00218(19) 0.00034(18)
Cl4 0.0249(3) 0.0158(2) 0.0181(2) 0.0031(2) 0.0002(2) 0.00323(19)
O1 0.0143(7) 0.0201(7) 0.0107(7) -0.0020(6) -0.0023(6) -0.0023(6)
O2 0.0241(8) 0.0229(8) 0.0123(7) -0.0054(6) -0.0030(6) -0.0027(6)
N1 0.0154(9) 0.0120(8) 0.0104(8) 0.0013(7) -0.0017(7) -0.0008(6)
N2 0.0182(9) 0.0166(9) 0.0150(9) 0.0021(7) -0.0011(7) 0.0008(7)
N3 0.0151(9) 0.0164(9) 0.0103(8) -0.0020(7) 0.0002(7) -0.0004(7)
C1 0.0183(10) 0.0092(9) 0.0121(9) 0.0000(8) -0.0028(8) 0.0015(7)
C2 0.0167(10) 0.0088(9) 0.0116(9) 0.0016(7) -0.0011(8) 0.0006(7)
C3 0.0201(11) 0.0130(10) 0.0126(10) 0.0001(8) -0.0023(8) 0.0004(8)
C4 0.0133(10) 0.0222(11) 0.0180(10) -0.0011(8) -0.0038(8) 0.0028(8)
C5 0.0157(10) 0.0189(10) 0.0161(10) -0.0010(8) -0.0040(8) -0.0005(8)
C6 0.0195(11) 0.0144(10) 0.0139(10) 0.0010(8) -0.0035(8) 0.0002(8)
C7 0.0199(11) 0.0211(11) 0.0190(10) 0.0015(9) -0.0046(9) -0.0012(9)
C8 0.0140(10) 0.0213(11) 0.0164(10) -0.0028(8) -0.0017(8) 0.0005(8)
C9 0.0199(11) 0.0191(11) 0.0283(12) -0.0030(9) -0.0062(10) -0.0019(9)
C10 0.0207(11) 0.0135(10) 0.0158(10) -0.0022(8) -0.0022(9) 0.0009(8)
C11 0.0215(11) 0.0176(11) 0.0169(10) 0.0008(9) -0.0018(9) -0.0031(8)

loop_
_atom_type_symbol
_atom_type_description
_atom_type_scat_dispersion_real
_atom_type_scat_dispersion_imag
_atom_type_scat_source
C C 0.0033 0.0016 'International Tables Vol C Tables 4.2.6.8 and 6.1.1.4'
H H 0.0000 0.0000 'International Tables Vol C Tables 4.2.6.8 and 6.1.1.4'
N N 0.0061 0.0033 'International Tables Vol C Tables 4.2.6.8 and 6.1.1.4'
O O 0.0106 0.0060 'International Tables Vol C Tables 4.2.6.8 and 6.1.1.4'
Cl Cl 0.1484 0.1585 'International Tables Vol C Tables 4.2.6.8 and 6.1.1.4'
Sn Sn -0.6537 1.4246 'International Tables Vol C Tables 4.2.6.8 and 6.1.1.4'

loop_
_geom_angle_atom_site_label_1
_geom_angle_atom_site_label_2
_geom_angle_atom_site_label_3
_geom_angle_site_symmetry_1
_geom_angle_site_symmetry_3
_geom_angle
_geom_angle_publ_flag
O1 Sn1 N1 . . 75.62(6) ?
O1 Sn1 Cl2 . . 91.17(4) ?
N1 Sn1 Cl2 . . 166.13(4) ?
O1 Sn1 Cl1 . . 168.99(4) ?
N1 Sn1 Cl1 . . 93.47(4) ?
Cl2 Sn1 Cl1 . . 99.813(18) ?
O1 Sn1 Cl3 . . 86.56(4) ?
N1 Sn1 Cl3 . . 88.14(4) ?
Cl2 Sn1 Cl3 . . 95.397(18) ?
Cl1 Sn1 Cl3 . . 91.748(18) ?
O1 Sn1 Cl4 . . 87.08(4) ?
N1 Sn1 Cl4 . . 82.96(4) ?
Cl2 Sn1 Cl4 . . 92.285(18) ?
Cl1 Sn1 Cl4 . . 93.058(19) ?
Cl3 Sn1 Cl4 . . 170.120(17) ?
C1 O1 Sn1 . . 119.66(12) ?
C5 N1 C2 . . 118.45(17) ?
C5 N1 Sn1 . . 129.40(13) ?
C2 N1 Sn1 . . 111.85(13) ?
C3 N2 C4 . . 116.56(18) ?
C6 N3 C8 . . 110.51(15) ?
C6 N3 C10 . . 114.20(15) ?
C8 N3 C10 . . 111.59(16) ?
C6 N3 H1 . . 108.5(15) ?
C8 N3 H1 . . 108.8(15) ?
C10 N3 H1 . . 102.8(15) ?
O2 C1 O1 . . 124.81(19) ?
O2 C1 C2 . . 119.63(17) ?
O1 C1 C2 . . 115.56(16) ?
N1 C2 C3 . . 120.55(18) ?
N1 C2 C1 . . 116.58(17) ?
C3 C2 C1 . . 122.87(17) ?
N2 C3 C2 . . 121.97(18) ?
N2 C3 H3A . . 119.0 ?
C2 C3 H3A . . 119.0 ?
N2 C4 C5 . . 122.67(19) ?
N2 C4 H4A . . 118.7 ?
C5 C4 H4A . . 118.7 ?
N1 C5 C4 . . 119.72(18) ?
N1 C5 H5A . . 120.1 ?
C4 C5 H5A . . 120.1 ?
C7 C6 N3 . . 113.48(17) ?
C7 C6 H6A . . 108.9 ?
N3 C6 H6A . . 108.9 ?
C7 C6 H6B . . 108.9 ?
N3 C6 H6B . . 108.9 ?
H6A C6 H6B . . 107.7 ?
C6 C7 H7A . . 109.5 ?
C6 C7 H7B . . 109.5 ?
H7A C7 H7B . . 109.5 ?
C6 C7 H7C . . 109.5 ?
H7A C7 H7C . . 109.5 ?
H7B C7 H7C . . 109.5 ?
N3 C8 C9 . . 111.95(17) ?
N3 C8 H8A . . 109.2 ?
C9 C8 H8A . . 109.2 ?
N3 C8 H8B . . 109.2 ?
C9 C8 H8B . . 109.2 ?
H8A C8 H8B . . 107.9 ?
C8 C9 H9A . . 109.5 ?
C8 C9 H9B . . 109.5 ?
H9A C9 H9B . . 109.5 ?
C8 C9 H9C . . 109.5 ?
H9A C9 H9C . . 109.5 ?
H9B C9 H9C . . 109.5 ?
N3 C10 C11 . . 113.47(16) ?
N3 C10 H10A . . 108.9 ?
C11 C10 H10A . . 108.9 ?
N3 C10 H10B . . 108.9 ?
C11 C10 H10B . . 108.9 ?
H10A C10 H10B . . 107.7 ?
C10 C11 H11A . . 109.5 ?
C10 C11 H11B . . 109.5 ?
H11A C11 H11B . . 109.5 ?
C10 C11 H11C . . 109.5 ?
H11A C11 H11C . . 109.5 ?
H11B C11 H11C . . 109.5 ?

loop_
_geom_bond_atom_site_label_1
_geom_bond_atom_site_label_2
_geom_bond_site_symmetry_2
_geom_bond_distance
_geom_bond_publ_flag
Sn1 O1 . 2.0911(13) ?
Sn1 N1 . 2.2558(16) ?
Sn1 Cl2 . 2.3707(5) ?
Sn1 Cl1 . 2.3742(5) ?
Sn1 Cl3 . 2.3879(5) ?
Sn1 Cl4 . 2.4150(5) ?
O1 C1 . 1.299(2) ?
O2 C1 . 1.217(2) ?
N1 C5 . 1.337(3) ?
N1 C2 . 1.340(2) ?
N2 C3 . 1.334(3) ?
N2 C4 . 1.334(3) ?
N3 C6 . 1.508(3) ?
N3 C8 . 1.509(3) ?
N3 C10 . 1.510(3) ?
N3 H1 . 0.91(3) ?
C1 C2 . 1.508(3) ?
C2 C3 . 1.385(3) ?
C3 H3A . 0.9500 ?
C4 C5 . 1.389(3) ?
C4 H4A . 0.9500 ?
C5 H5A . 0.9500 ?
C6 C7 . 1.507(3) ?
C6 H6A . 0.9900 ?
C6 H6B . 0.9900 ?
C7 H7A . 0.9800 ?
C7 H7B . 0.9800 ?
C7 H7C . 0.9800 ?
C8 C9 . 1.517(3) ?
C8 H8A . 0.9900 ?
C8 H8B . 0.9900 ?
C9 H9A . 0.9800 ?
C9 H9B . 0.9800 ?
C9 H9C . 0.9800 ?
C10 C11 . 1.513(3) ?
C10 H10A . 0.9900 ?
C10 H10B . 0.9900 ?
C11 H11A . 0.9800 ?
C11 H11B . 0.9800 ?
C11 H11C . 0.9800 ?

loop_
_geom_hbond_atom_site_label_D
_geom_hbond_atom_site_label_H
_geom_hbond_atom_site_label_A
_geom_hbond_site_symmetry_A
_geom_hbond_distance_DH
_geom_hbond_distance_HA
_geom_hbond_distance_DA
_geom_hbond_angle_DHA
_geom_hbond_publ_flag
N3 H1 N2 . 0.91(3) 2.10(3) 2.999(2) 167(2) yes

loop_
_geom_torsion_atom_site_label_1
_geom_torsion_atom_site_label_2
_geom_torsion_atom_site_label_3
_geom_torsion_atom_site_label_4
_geom_torsion_site_symmetry_1
_geom_torsion_site_symmetry_2
_geom_torsion_site_symmetry_3
_geom_torsion_site_symmetry_4
_geom_torsion
_geom_torsion_publ_flag
N1 Sn1 O1 C1 . . . . -6.70(13) ?
Cl2 Sn1 O1 C1 . . . . 169.01(13) ?
Cl1 Sn1 O1 C1 . . . . -14.2(3) ?
Cl3 Sn1 O1 C1 . . . . -95.65(13) ?
Cl4 Sn1 O1 C1 . . . . 76.78(13) ?
O1 Sn1 N1 C5 . . . . -178.97(18) ?
Cl2 Sn1 N1 C5 . . . . 162.83(14) ?
Cl1 Sn1 N1 C5 . . . . -0.41(17) ?
Cl3 Sn1 N1 C5 . . . . -92.05(17) ?
Cl4 Sn1 N1 C5 . . . . 92.25(17) ?
O1 Sn1 N1 C2 . . . . 7.47(12) ?
Cl2 Sn1 N1 C2 . . . . -10.7(3) ?
Cl1 Sn1 N1 C2 . . . . -173.97(12) ?
Cl3 Sn1 N1 C2 . . . . 94.39(13) ?
Cl4 Sn1 N1 C2 . . . . -81.31(12) ?
Sn1 O1 C1 O2 . . . . -175.82(15) ?
Sn1 O1 C1 C2 . . . . 4.8(2) ?
C5 N1 C2 C3 . . . . -1.4(3) ?
Sn1 N1 C2 C3 . . . . 172.92(15) ?
C5 N1 C2 C1 . . . . 178.09(16) ?
Sn1 N1 C2 C1 . . . . -7.6(2) ?
O2 C1 C2 N1 . . . . -176.95(18) ?
O1 C1 C2 N1 . . . . 2.4(3) ?
O2 C1 C2 C3 . . . . 2.6(3) ?
O1 C1 C2 C3 . . . . -178.07(18) ?
C4 N2 C3 C2 . . . . 2.5(3) ?
N1 C2 C3 N2 . . . . -1.1(3) ?
C1 C2 C3 N2 . . . . 179.39(18) ?
C3 N2 C4 C5 . . . . -1.5(3) ?
C2 N1 C5 C4 . . . . 2.4(3) ?
Sn1 N1 C5 C4 . . . . -170.79(14) ?
N2 C4 C5 N1 . . . . -1.0(3) ?
C8 N3 C6 C7 . . . . -174.78(16) ?
C10 N3 C6 C7 . . . . 58.4(2) ?
C6 N3 C8 C9 . . . . 79.8(2) ?
C10 N3 C8 C9 . . . . -151.96(17) ?
C6 N3 C10 C11 . . . . 56.1(2) ?
C8 N3 C10 C11 . . . . -70.1(2) ?
